data_1514489
loop_
_publ_author_name
'Wong, Janice L.'
'S\'anchez, Ra\'ul Hern\'andez'
'Logan, Jennifer Glancy'
'Zarkesh, Ryan A.'
'Ziller, Joseph W.'
'Heyduk, Alan F.'

_publ_section_title
;
 Disulfide reductive elimination from an iron(iii) complex
;
_journal_issue 4
_journal_name_full 'Chemical Science'
_journal_page_first 1906
_journal_paper_doi 10.1039/c3sc22335c
_journal_volume 4
_journal_year 2013
_chemical_formula_sum 'C35 H48 Cl2 Fe N O2'
_chemical_formula_weight 641.49
_chemical_name_systematic
;
[ONOq]FeCl2
;
_space_group_IT_number 14
_symmetry_cell_setting monoclinic
_symmetry_space_group_name_Hall '-P 2yn'
_symmetry_space_group_name_H-M 'P 1 21/n 1'
_atom_sites_solution_hydrogens geom
_atom_sites_solution_primary direct
_atom_sites_solution_secondary difmap
_audit_creation_method SHELXL-97
_cell_angle_alpha 90.00
_cell_angle_beta 96.4952(8)
_cell_angle_gamma 90.00
_cell_formula_units_Z 4
_cell_length_a 10.1903(6)
_cell_length_b 12.5783(8)
_cell_length_c 27.2498(17)
_cell_measurement_reflns_used 7537
_cell_measurement_temperature 143(2)
_cell_measurement_theta_max 25.76
_cell_measurement_theta_min 2.23
_cell_volume 3470.4(4)
_computing_cell_refinement 'Bruker SAINT'
_computing_data_collection 'Bruker APEX2'
_computing_data_reduction 'Bruker SAINT'
_computing_molecular_graphics 'Bruker SHELXTL'
_computing_publication_material 'Bruker SHELXTL'
_computing_structure_refinement 'SHELXL-97 (Sheldrick, 2008)'
_computing_structure_solution 'SHELXS-97 (Sheldrick, 2008)'
_diffrn_ambient_temperature 143(2)
_diffrn_measured_fraction_theta_full 0.999
_diffrn_measured_fraction_theta_max 0.999
_diffrn_measurement_device_type 'Bruker APEX-II CCD'
_diffrn_measurement_method 'phi and omega scans'
_diffrn_radiation_monochromator graphite
_diffrn_radiation_source 'fine-focus sealed tube'
_diffrn_radiation_type MoK\a
_diffrn_radiation_wavelength 0.71073
_diffrn_reflns_av_R_equivalents 0.0438
_diffrn_reflns_av_sigmaI/netI 0.0344
_diffrn_reflns_limit_h_max 12
_diffrn_reflns_limit_h_min -12
_diffrn_reflns_limit_k_max 15
_diffrn_reflns_limit_k_min -15
_diffrn_reflns_limit_l_max 34
_diffrn_reflns_limit_l_min -34
_diffrn_reflns_number 36819
_diffrn_reflns_theta_full 26.39
_diffrn_reflns_theta_max 26.39
_diffrn_reflns_theta_min 1.50
_exptl_absorpt_coefficient_mu 0.618
_exptl_absorpt_correction_T_max 0.9557
_exptl_absorpt_correction_T_min 0.8775
_exptl_absorpt_correction_type numerical
_exptl_absorpt_process_details 'Bruker SADABS'
_exptl_crystal_colour brown
_exptl_crystal_density_diffrn 1.228
_exptl_crystal_density_meas ?
_exptl_crystal_density_method 'not measured'
_exptl_crystal_description plate
_exptl_crystal_F_000 1364
_exptl_crystal_size_max 0.22
_exptl_crystal_size_mid 0.20
_exptl_crystal_size_min 0.07
_refine_diff_density_max 0.331
_refine_diff_density_min -0.338
_refine_diff_density_rms 0.049
_refine_ls_extinction_method none
_refine_ls_goodness_of_fit_ref 1.026
_refine_ls_hydrogen_treatment constr
_refine_ls_matrix_type full
_refine_ls_number_parameters 468
_refine_ls_number_reflns 7105
_refine_ls_number_restraints 0
_refine_ls_restrained_S_all 1.026
_refine_ls_R_factor_all 0.0539
_refine_ls_R_factor_gt 0.0341
_refine_ls_shift/su_max 0.001
_refine_ls_shift/su_mean 0.000
_refine_ls_structure_factor_coef Fsqd
_refine_ls_weighting_details 'calc w=1/[\s^2^(Fo^2^)+(0.0334P)^2^+1.5450P] where P=(Fo^2^+2Fc^2^)/3'
_refine_ls_weighting_scheme calc
_refine_ls_wR_factor_gt 0.0730
_refine_ls_wR_factor_ref 0.0802
_reflns_number_gt 5507
_reflns_number_total 7105
_reflns_threshold_expression >2sigma(I)
_cod_data_source_file c3sc22335c.txt
_cod_data_source_block afh305
_cod_depositor_comments
;
The following automatic conversions were performed:

'_symmetry_cell_setting' value 'Monoclinic' changed to 'monoclinic'
according to
/usr/data/users/saulius/automatic-downloads/retrospective/RSC/lib/dictionaries/cif_core.dic
dictionary named 'cif_core.dic' version 2.4.2 from
2011-04-26.

'_exptl_absorpt_correction_type' value 'Numerical'
changed to 'numerical' according to
/usr/data/users/saulius/automatic-downloads/retrospective/RSC/lib/dictionaries/cif_core.dic
dictionary named 'cif_core.dic' version 2.4.2 from 2011-04-26.

Automatic conversion script
Id: cif_fix_values 2281 2013-09-26 08:29:07Z andrius 

The following automatic conversions were performed:

'_exptl_crystal_density_meas' value 'none' was changed to '?' - the
value is perceived as not measured.

Automatic conversion script
Id: cif_fix_values 3008 2015-01-20 13:52:24Z robertas 
;
_cod_original_sg_symbol_H-M P2(1)/n
_cod_database_code 1514489

loop_
_symmetry_equiv_pos_as_xyz
'x, y, z'
'-x+1/2, y+1/2, -z+1/2'
'-x, -y, -z'
'x-1/2, -y-1/2, z-1/2'

loop_
_atom_site_label
_atom_site_type_symbol
_atom_site_fract_x
_atom_site_fract_y
_atom_site_fract_z
_atom_site_U_iso_or_equiv
_atom_site_adp_type
_atom_site_occupancy
_atom_site_symmetry_multiplicity
_atom_site_calc_flag
_atom_site_refinement_flags
_atom_site_disorder_assembly
_atom_site_disorder_group
Fe1 Fe 0.40721(2) 0.65200(2) 0.162352(10) 0.01950(8) Uani 1 1 d . . .
Cl2 Cl 0.55976(5) 0.53272(5) 0.15131(2) 0.03871(14) Uani 1 1 d . . .
Cl1 Cl 0.48542(5) 0.81188(4) 0.18180(2) 0.03761(14) Uani 1 1 d . . .
O1 O 0.34122(12) 0.68157(11) 0.09403(5) 0.0248(3) Uani 1 1 d . . .
O2 O 0.37981(12) 0.60334(10) 0.23022(5) 0.0218(3) Uani 1 1 d . . .
N1 N 0.19691(14) 0.66510(11) 0.16460(5) 0.0168(3) Uani 1 1 d . . .
C1 C 0.13032(17) 0.69646(14) 0.12097(6) 0.0173(4) Uani 1 1 d . . .
C2 C 0.21851(17) 0.70836(14) 0.08342(6) 0.0184(4) Uani 1 1 d . . .
C3 C 0.16920(17) 0.74937(15) 0.03597(7) 0.0206(4) Uani 1 1 d . . .
C4 C 0.03656(17) 0.77123(15) 0.02823(7) 0.0210(4) Uani 1 1 d . . .
H4A H 0.0028 0.7997 -0.0029 0.025 Uiso 1 1 calc R . .
C5 C -0.05426(17) 0.75419(15) 0.06366(7) 0.0196(4) Uani 1 1 d . A .
C6 C -0.00608(17) 0.71689(14) 0.10910(7) 0.0191(4) Uani 1 1 d . . .
H6A H -0.0649 0.7044 0.1331 0.023 Uiso 1 1 calc R . .
C7 C 0.26300(18) 0.76975(17) -0.00317(7) 0.0262(4) Uani 1 1 d . . .
C8 C 0.36769(19) 0.85141(18) 0.01708(8) 0.0328(5) Uani 1 1 d . . .
H8A H 0.3241 0.9179 0.0247 0.049 Uiso 1 1 calc R . .
H8B H 0.4282 0.8649 -0.0077 0.049 Uiso 1 1 calc R . .
H8C H 0.4175 0.8234 0.0472 0.049 Uiso 1 1 calc R . .
C9 C 0.3291(2) 0.66576(19) -0.01664(8) 0.0359(5) Uani 1 1 d . . .
H9A H 0.3798 0.6361 0.0129 0.054 Uiso 1 1 calc R . .
H9B H 0.3884 0.6800 -0.0418 0.054 Uiso 1 1 calc R . .
H9C H 0.2612 0.6148 -0.0296 0.054 Uiso 1 1 calc R . .
C10 C 0.1887(2) 0.8164(2) -0.05036(7) 0.0346(5) Uani 1 1 d . . .
H10A H 0.1445 0.8823 -0.0424 0.052 Uiso 1 1 calc R . .
H10B H 0.1227 0.7651 -0.0647 0.052 Uiso 1 1 calc R . .
H10C H 0.2514 0.8315 -0.0742 0.052 Uiso 1 1 calc R . .
C11 C -0.20184(18) 0.77829(16) 0.05134(7) 0.0252(4) Uani 1 1 d . . .
C12 C -0.2452(3) 0.8589(3) 0.08850(11) 0.0382(8) Uani 0.773(4) 1 d P A 1
H12A H -0.2346 0.8276 0.1216 0.057 Uiso 0.773(4) 1 calc PR A 1
H12B H -0.3381 0.8777 0.0793 0.057 Uiso 0.773(4) 1 calc PR A 1
H12C H -0.1906 0.9230 0.0883 0.057 Uiso 0.773(4) 1 calc PR A 1
C13 C -0.2358(3) 0.8260(3) -0.00058(10) 0.0371(8) Uani 0.773(4) 1 d P A 1
H13A H -0.2152 0.7742 -0.0255 0.056 Uiso 0.773(4) 1 calc PR A 1
H13B H -0.1837 0.8907 -0.0036 0.056 Uiso 0.773(4) 1 calc PR A 1
H13C H -0.3301 0.8435 -0.0057 0.056 Uiso 0.773(4) 1 calc PR A 1
C14 C -0.2803(3) 0.6752(2) 0.05403(12) 0.0399(9) Uani 0.773(4) 1 d P A 1
H14A H -0.2629 0.6448 0.0872 0.060 Uiso 0.773(4) 1 calc PR A 1
H14B H -0.2534 0.6244 0.0298 0.060 Uiso 0.773(4) 1 calc PR A 1
H14C H -0.3749 0.6903 0.0468 0.060 Uiso 0.773(4) 1 calc PR A 1
C13B C -0.2564(10) 0.7141(10) 0.0076(4) 0.052(4) Uani 0.227(4) 1 d P A 2
H13D H -0.2055 0.7284 -0.0201 0.079 Uiso 0.227(4) 1 calc PR A 2
H13E H -0.3491 0.7334 -0.0017 0.079 Uiso 0.227(4) 1 calc PR A 2
H13F H -0.2505 0.6383 0.0159 0.079 Uiso 0.227(4) 1 calc PR A 2
C12B C -0.2105(10) 0.8984(9) 0.0385(5) 0.047(3) Uani 0.227(4) 1 d P A 2
H12D H -0.1629 0.9123 0.0098 0.071 Uiso 0.227(4) 1 calc PR A 2
H12E H -0.1708 0.9399 0.0668 0.071 Uiso 0.227(4) 1 calc PR A 2
H12F H -0.3033 0.9189 0.0307 0.071 Uiso 0.227(4) 1 calc PR A 2
C14B C -0.2790(9) 0.7599(13) 0.0949(4) 0.062(5) Uani 0.227(4) 1 d P A 2
H14D H -0.2759 0.6843 0.1037 0.093 Uiso 0.227(4) 1 calc PR A 2
H14E H -0.3710 0.7816 0.0862 0.093 Uiso 0.227(4) 1 calc PR A 2
H14F H -0.2399 0.8018 0.1232 0.093 Uiso 0.227(4) 1 calc PR A 2
C15 C 0.15719(17) 0.64991(14) 0.20897(6) 0.0180(4) Uani 1 1 d . . .
C16 C 0.26594(17) 0.61033(14) 0.24453(6) 0.0178(4) Uani 1 1 d . . .
C17 C 0.24003(17) 0.57991(14) 0.29358(6) 0.0184(4) Uani 1 1 d . . .
C18 C 0.11455(18) 0.59513(15) 0.30463(7) 0.0205(4) Uani 1 1 d . . .
H18A H 0.0950 0.5731 0.3363 0.025 Uiso 1 1 calc R . .
C19 C 0.00863(17) 0.64213(15) 0.27204(7) 0.0201(4) Uani 1 1 d . . .
C20 C 0.03097(17) 0.66809(14) 0.22538(7) 0.0200(4) Uani 1 1 d . . .
H20A H -0.0379 0.6986 0.2035 0.024 Uiso 1 1 calc R . .
C21 C 0.35118(18) 0.53431(15) 0.32988(7) 0.0207(4) Uani 1 1 d . . .
C22 C 0.45804(19) 0.61981(16) 0.34200(7) 0.0255(4) Uani 1 1 d . . .
H22A H 0.4919 0.6429 0.3115 0.038 Uiso 1 1 calc R . .
H22B H 0.5305 0.5902 0.3646 0.038 Uiso 1 1 calc R . .
H22C H 0.4197 0.6808 0.3576 0.038 Uiso 1 1 calc R . .
C23 C 0.4121(2) 0.43616(16) 0.30771(7) 0.0281(4) Uani 1 1 d . . .
H23A H 0.4511 0.4568 0.2778 0.042 Uiso 1 1 calc R . .
H23B H 0.3433 0.3827 0.2993 0.042 Uiso 1 1 calc R . .
H23C H 0.4809 0.4064 0.3319 0.042 Uiso 1 1 calc R . .
C24 C 0.3002(2) 0.50074(17) 0.37841(7) 0.0291(5) Uani 1 1 d . . .
H24A H 0.2305 0.4474 0.3716 0.044 Uiso 1 1 calc R . .
H24B H 0.2646 0.5629 0.3940 0.044 Uiso 1 1 calc R . .
H24C H 0.3730 0.4704 0.4006 0.044 Uiso 1 1 calc R . .
C25 C -0.12363(18) 0.66091(16) 0.29190(7) 0.0245(4) Uani 1 1 d . . .
C26 C -0.2233(2) 0.7149(2) 0.25371(8) 0.0385(6) Uani 1 1 d . . .
H26A H -0.1882 0.7837 0.2445 0.058 Uiso 1 1 calc R . .
H26B H -0.3065 0.7259 0.2678 0.058 Uiso 1 1 calc R . .
H26C H -0.2391 0.6697 0.2243 0.058 Uiso 1 1 calc R . .
C27 C -0.1804(2) 0.55373(18) 0.30597(10) 0.0433(6) Uani 1 1 d . . .
H27A H -0.1955 0.5086 0.2765 0.065 Uiso 1 1 calc R . .
H27B H -0.2642 0.5653 0.3196 0.065 Uiso 1 1 calc R . .
H27C H -0.1177 0.5187 0.3307 0.065 Uiso 1 1 calc R . .
C28 C -0.1021(2) 0.73244(18) 0.33754(7) 0.0399(6) Uani 1 1 d . . .
H28A H -0.0655 0.8008 0.3284 0.060 Uiso 1 1 calc R . .
H28B H -0.0404 0.6980 0.3628 0.060 Uiso 1 1 calc R . .
H28C H -0.1867 0.7443 0.3506 0.060 Uiso 1 1 calc R . .
C29 C 0.0110(2) 0.4034(2) 0.18628(10) 0.0396(11) Uani 0.645(5) 1 d PR B 1
H29A H -0.0574 0.4032 0.2072 0.048 Uiso 0.645(5) 1 calc PR B 1
C30 C -0.0173(6) 0.4303(8) 0.1384(5) 0.0358(17) Uani 0.645(5) 1 d P B 1
H30A H -0.1056 0.4473 0.1259 0.043 Uiso 0.645(5) 1 calc PR B 1
C31 C 0.0849(8) 0.4335(8) 0.1059(4) 0.0361(19) Uani 0.645(5) 1 d P B 1
C32 C 0.2103(5) 0.4069(4) 0.1259(2) 0.0419(13) Uani 0.645(5) 1 d P B 1
H32A H 0.2795 0.4084 0.1053 0.050 Uiso 0.645(5) 1 calc PR B 1
C33 C 0.2407(14) 0.3776(9) 0.1758(3) 0.0368(19) Uani 0.645(5) 1 d P B 1
H33A H 0.3282 0.3594 0.1889 0.044 Uiso 0.645(5) 1 calc PR B 1
C34 C 0.1377(5) 0.3762(3) 0.2054(2) 0.0388(11) Uani 0.645(5) 1 d P B 1
H34A H 0.1549 0.3562 0.2391 0.047 Uiso 0.645(5) 1 calc PR B 1
C35 C 0.0543(5) 0.4659(3) 0.05286(16) 0.0566(14) Uani 0.645(5) 1 d P B 1
H35A H 0.1351 0.4628 0.0365 0.085 Uiso 0.645(5) 1 calc PR B 1
H35B H 0.0195 0.5386 0.0512 0.085 Uiso 0.645(5) 1 calc PR B 1
H35C H -0.0117 0.4174 0.0362 0.085 Uiso 0.645(5) 1 calc PR B 1
C29B C 0.254(3) 0.3912(17) 0.1598(6) 0.041(4) Uani 0.355(5) 1 d P B 2
H29B H 0.3297 0.3744 0.1820 0.049 Uiso 0.355(5) 1 calc PR B 2
C30B C 0.1384(10) 0.3958(6) 0.1785(4) 0.041(2) Uani 0.355(5) 1 d P B 2
H30B H 0.1295 0.3807 0.2122 0.049 Uiso 0.355(5) 1 calc PR B 2
C31B C 0.0283(10) 0.4258(16) 0.1432(10) 0.036(3) Uani 0.355(5) 1 d P B 2
C32B C 0.0408(15) 0.4415(16) 0.0977(8) 0.037(4) Uani 0.355(5) 1 d P B 2
H32B H -0.0350 0.4581 0.0755 0.045 Uiso 0.355(5) 1 calc PR B 2
C33B C 0.1640(9) 0.4348(6) 0.0801(3) 0.053(2) Uani 0.355(5) 1 d P B 2
H33B H 0.1732 0.4483 0.0464 0.063 Uiso 0.355(5) 1 calc PR B 2
C34B C 0.2719(10) 0.4080(7) 0.1129(4) 0.049(2) Uani 0.355(5) 1 d P B 2
H34B H 0.3571 0.4017 0.1023 0.058 Uiso 0.355(5) 1 calc PR B 2
C35B C -0.1062(8) 0.4309(6) 0.1639(3) 0.060(3) Uani 0.355(5) 1 d P B 2
H35D H -0.0941 0.4138 0.1993 0.090 Uiso 0.355(5) 1 calc PR B 2
H35E H -0.1669 0.3795 0.1465 0.090 Uiso 0.355(5) 1 calc PR B 2
H35F H -0.1430 0.5026 0.1593 0.090 Uiso 0.355(5) 1 calc PR B 2

loop_
_atom_site_aniso_label
_atom_site_aniso_U_11
_atom_site_aniso_U_22
_atom_site_aniso_U_33
_atom_site_aniso_U_23
_atom_site_aniso_U_13
_atom_site_aniso_U_12
Fe1 0.01463(13) 0.02377(15) 0.02008(14) 0.00411(12) 0.00186(10) 0.00159(11)
Cl2 0.0372(3) 0.0410(3) 0.0402(3) 0.0100(3) 0.0144(2) 0.0197(2)
Cl1 0.0307(3) 0.0266(3) 0.0526(4) 0.0063(2) -0.0082(2) -0.0059(2)
O1 0.0173(6) 0.0378(8) 0.0197(7) 0.0044(6) 0.0036(5) 0.0050(6)
O2 0.0179(7) 0.0266(7) 0.0207(7) 0.0047(6) 0.0020(5) 0.0021(5)
N1 0.0162(7) 0.0158(8) 0.0183(8) 0.0006(6) 0.0012(6) -0.0008(6)
C1 0.0184(9) 0.0166(9) 0.0166(9) -0.0007(7) 0.0006(7) -0.0015(7)
C2 0.0172(9) 0.0207(10) 0.0174(9) -0.0011(8) 0.0018(7) -0.0011(7)
C3 0.0208(9) 0.0241(10) 0.0170(9) 0.0001(8) 0.0024(7) -0.0011(8)
C4 0.0216(9) 0.0247(10) 0.0163(9) 0.0013(8) 0.0001(7) -0.0009(8)
C5 0.0162(9) 0.0214(10) 0.0211(9) -0.0013(8) 0.0010(7) -0.0018(7)
C6 0.0174(9) 0.0209(10) 0.0194(9) -0.0019(8) 0.0035(7) -0.0017(7)
C7 0.0200(10) 0.0415(12) 0.0175(10) 0.0047(9) 0.0037(7) 0.0042(9)
C8 0.0209(10) 0.0472(14) 0.0307(11) 0.0103(10) 0.0048(8) -0.0028(10)
C9 0.0320(12) 0.0528(15) 0.0239(11) -0.0019(10) 0.0075(9) 0.0073(10)
C10 0.0260(11) 0.0591(16) 0.0192(10) 0.0099(10) 0.0051(8) 0.0030(10)
C11 0.0170(9) 0.0349(12) 0.0231(10) 0.0034(9) 0.0000(8) 0.0004(8)
C12 0.0220(14) 0.057(2) 0.0350(17) -0.0041(15) 0.0007(12) 0.0135(14)
C13 0.0200(14) 0.058(2) 0.0316(16) 0.0121(15) -0.0027(11) 0.0052(13)
C14 0.0180(14) 0.049(2) 0.051(2) 0.0088(15) -0.0020(12) -0.0077(13)
C13B 0.023(5) 0.066(9) 0.064(8) -0.008(7) -0.018(5) 0.002(5)
C12B 0.025(5) 0.050(7) 0.067(8) 0.016(6) 0.004(5) 0.013(5)
C14B 0.015(5) 0.123(14) 0.048(7) 0.048(8) 0.010(4) 0.023(6)
C15 0.0193(9) 0.0159(9) 0.0186(9) 0.0001(8) 0.0015(7) -0.0007(7)
C16 0.0193(9) 0.0146(9) 0.0190(9) -0.0005(7) -0.0005(7) -0.0004(7)
C17 0.0225(9) 0.0138(9) 0.0185(9) 0.0010(7) 0.0003(7) -0.0012(7)
C18 0.0243(10) 0.0198(10) 0.0175(9) 0.0018(8) 0.0029(7) -0.0027(8)
C19 0.0208(9) 0.0187(10) 0.0212(9) -0.0010(8) 0.0043(7) -0.0006(7)
C20 0.0170(9) 0.0211(10) 0.0213(9) 0.0002(8) 0.0003(7) 0.0025(7)
C21 0.0221(9) 0.0208(10) 0.0187(9) 0.0025(8) 0.0000(7) -0.0003(8)
C22 0.0249(10) 0.0272(11) 0.0230(10) 0.0016(8) -0.0032(8) -0.0007(8)
C23 0.0310(11) 0.0248(11) 0.0274(11) 0.0038(9) -0.0014(9) 0.0061(9)
C24 0.0287(11) 0.0361(12) 0.0218(11) 0.0091(9) -0.0007(8) 0.0017(9)
C25 0.0222(10) 0.0265(11) 0.0261(10) 0.0030(9) 0.0084(8) 0.0030(8)
C26 0.0251(11) 0.0585(16) 0.0336(12) 0.0081(11) 0.0103(9) 0.0153(10)
C27 0.0264(12) 0.0366(13) 0.0708(17) 0.0087(12) 0.0224(11) 0.0011(10)
C28 0.0400(13) 0.0500(15) 0.0322(13) -0.0067(11) 0.0146(10) 0.0070(11)
C29 0.047(3) 0.0255(19) 0.050(3) -0.0103(17) 0.019(2) -0.0124(17)
C30 0.020(4) 0.026(2) 0.062(4) -0.015(2) 0.010(5) -0.008(4)
C31 0.044(6) 0.025(3) 0.039(4) -0.011(3) 0.006(4) -0.009(4)
C32 0.044(4) 0.030(2) 0.055(4) -0.016(2) 0.021(3) -0.013(2)
C33 0.043(4) 0.024(3) 0.042(5) -0.004(4) -0.004(4) -0.005(2)
C34 0.057(3) 0.021(2) 0.038(3) -0.0040(19) 0.005(2) -0.0074(17)
C35 0.084(4) 0.040(2) 0.044(3) -0.012(2) 0.001(2) -0.014(2)
C29B 0.051(8) 0.032(7) 0.037(10) -0.003(7) -0.007(8) 0.009(6)
C30B 0.061(6) 0.019(4) 0.040(5) -0.005(4) -0.002(5) -0.014(4)
C31B 0.005(6) 0.027(4) 0.077(9) -0.016(4) 0.008(8) -0.006(6)
C32B 0.027(8) 0.027(5) 0.054(10) -0.005(5) -0.010(5) 0.000(6)
C33B 0.075(6) 0.038(4) 0.045(5) -0.020(4) 0.009(5) -0.013(4)
C34B 0.036(5) 0.037(5) 0.073(7) -0.022(4) 0.007(5) -0.007(4)
C35B 0.039(5) 0.044(5) 0.098(7) -0.020(4) 0.013(5) -0.015(4)

loop_
_atom_type_symbol
_atom_type_description
_atom_type_scat_dispersion_real
_atom_type_scat_dispersion_imag
_atom_type_scat_source
C C 0.0033 0.0016 'International Tables Vol C Tables 4.2.6.8 and 6.1.1.4'
H H 0.0000 0.0000 'International Tables Vol C Tables 4.2.6.8 and 6.1.1.4'
N N 0.0061 0.0033 'International Tables Vol C Tables 4.2.6.8 and 6.1.1.4'
O O 0.0106 0.0060 'International Tables Vol C Tables 4.2.6.8 and 6.1.1.4'
Cl Cl 0.1484 0.1585 'International Tables Vol C Tables 4.2.6.8 and 6.1.1.4'
Fe Fe 0.3463 0.8444 'International Tables Vol C Tables 4.2.6.8 and 6.1.1.4'

loop_
_geom_angle_atom_site_label_1
_geom_angle_atom_site_label_2
_geom_angle_atom_site_label_3
_geom_angle
O1 Fe1 O2 151.23(5)
O1 Fe1 N1 77.01(5)
O2 Fe1 N1 75.74(5)
O1 Fe1 Cl2 99.93(4)
O2 Fe1 Cl2 95.30(4)
N1 Fe1 Cl2 140.69(4)
O1 Fe1 Cl1 97.59(5)
O2 Fe1 Cl1 98.14(4)
N1 Fe1 Cl1 104.87(4)
Cl2 Fe1 Cl1 114.32(2)
C2 O1 Fe1 118.97(11)
C16 O2 Fe1 119.47(11)
C15 N1 C1 131.54(15)
C15 N1 Fe1 114.82(11)
C1 N1 Fe1 113.37(11)
N1 C1 C6 129.29(16)
N1 C1 C2 111.15(15)
C6 C1 C2 119.56(16)
O1 C2 C3 121.83(16)
O1 C2 C1 118.50(16)
C3 C2 C1 119.67(16)
C4 C3 C2 116.80(16)
C4 C3 C7 122.73(16)
C2 C3 C7 120.45(15)
C3 C4 C5 124.67(17)
C6 C5 C4 118.15(16)
C6 C5 C11 120.70(16)
C4 C5 C11 121.14(16)
C5 C6 C1 120.94(17)
C3 C7 C10 111.10(15)
C3 C7 C9 110.43(17)
C10 C7 C9 108.29(17)
C3 C7 C8 108.92(16)
C10 C7 C8 107.59(17)
C9 C7 C8 110.48(16)
C13B C11 C14B 111.3(8)
C13B C11 C14 55.3(5)
C14B C11 C14 60.8(6)
C13B C11 C12 140.8(4)
C14B C11 C12 50.9(6)
C14 C11 C12 109.8(2)
C13B C11 C5 109.6(4)
C14B C11 C5 112.4(4)
C14 C11 C5 109.07(18)
C12 C11 C5 109.57(17)
C13B C11 C13 56.8(5)
C14B C11 C13 134.2(4)
C14 C11 C13 108.1(2)
C12 C11 C13 107.3(2)
C5 C11 C13 113.02(17)
C13B C11 C12B 109.9(7)
C14B C11 C12B 107.7(7)
C14 C11 C12B 145.1(4)
C12 C11 C12B 59.4(5)
C5 C11 C12B 105.7(4)
C13 C11 C12B 54.0(5)
N1 C15 C20 129.70(16)
N1 C15 C16 111.24(15)
C20 C15 C16 119.05(16)
O2 C16 C17 122.41(16)
O2 C16 C15 117.86(15)
C17 C16 C15 119.72(15)
C18 C17 C16 116.29(16)
C18 C17 C21 123.77(16)
C16 C17 C21 119.93(15)
C17 C18 C19 125.26(17)
C20 C19 C18 118.81(16)
C20 C19 C25 122.93(16)
C18 C19 C25 118.26(16)
C19 C20 C15 120.52(17)
C17 C21 C24 111.26(15)
C17 C21 C23 110.49(15)
C24 C21 C23 108.02(16)
C17 C21 C22 109.33(15)
C24 C21 C22 107.92(15)
C23 C21 C22 109.76(15)
C19 C25 C26 111.88(16)
C19 C25 C28 109.16(16)
C26 C25 C28 108.37(17)
C19 C25 C27 109.01(16)
C26 C25 C27 108.69(18)
C28 C25 C27 109.71(18)
C30 C29 C34 121.1(4)
C29 C30 C31 120.7(6)
C32 C31 C30 117.0(8)
C32 C31 C35 122.1(8)
C30 C31 C35 120.9(7)
C31 C32 C33 122.6(9)
C34 C33 C32 117.6(11)
C29 C34 C33 120.9(6)
C34B C29B C30B 125.8(19)
C29B C30B C31B 114.1(15)
C32B C31B C30B 122.2(14)
C32B C31B C35B 122.7(14)
C30B C31B C35B 115(2)
C31B C32B C33B 121.2(11)
C34B C33B C32B 118.3(11)
C29B C34B C33B 118.4(13)

loop_
_geom_bond_atom_site_label_1
_geom_bond_atom_site_label_2
_geom_bond_distance
Fe1 O1 1.9427(13)
Fe1 O2 1.9973(12)
Fe1 N1 2.1571(14)
Fe1 Cl2 2.2054(6)
Fe1 Cl1 2.2057(6)
O1 C2 1.296(2)
O2 C16 1.268(2)
N1 C15 1.332(2)
N1 C1 1.359(2)
C1 C6 1.415(2)
C1 C2 1.444(2)
C2 C3 1.429(2)
C3 C4 1.372(2)
C3 C7 1.532(2)
C4 C5 1.427(2)
C5 C6 1.363(3)
C5 C11 1.534(2)
C7 C10 1.533(3)
C7 C9 1.535(3)
C7 C8 1.538(3)
C11 C13B 1.495(11)
C11 C14B 1.515(10)
C11 C14 1.530(3)
C11 C12 1.533(3)
C11 C13 1.540(3)
C11 C12B 1.551(11)
C15 C20 1.427(2)
C15 C16 1.474(2)
C16 C17 1.443(2)
C17 C18 1.360(3)
C17 C21 1.529(2)
C18 C19 1.444(3)
C19 C20 1.357(2)
C19 C25 1.527(2)
C21 C24 1.534(3)
C21 C23 1.536(3)
C21 C22 1.540(3)
C25 C26 1.529(3)
C25 C28 1.530(3)
C25 C27 1.533(3)
C29 C30 1.348(13)
C29 C34 1.379(5)
C30 C31 1.441(14)
C31 C32 1.373(9)
C31 C35 1.501(11)
C32 C33 1.410(10)
C33 C34 1.392(12)
C29B C34B 1.329(16)
C29B C30B 1.33(3)
C30B C31B 1.44(2)
C31B C32B 1.27(3)
C31B C35B 1.542(16)
C32B C33B 1.40(2)
C33B C34B 1.378(13)

loop_
_geom_torsion_atom_site_label_1
_geom_torsion_atom_site_label_2
_geom_torsion_atom_site_label_3
_geom_torsion_atom_site_label_4
_geom_torsion
O2 Fe1 O1 C2 28.3(2)
N1 Fe1 O1 C2 9.24(13)
Cl2 Fe1 O1 C2 149.21(13)
Cl1 Fe1 O1 C2 -94.36(13)
O1 Fe1 O2 C16 -25.1(2)
N1 Fe1 O2 C16 -5.92(13)
Cl2 Fe1 O2 C16 -147.02(13)
Cl1 Fe1 O2 C16 97.44(13)
O1 Fe1 N1 C15 179.15(13)
O2 Fe1 N1 C15 8.48(12)
Cl2 Fe1 N1 C15 89.28(13)
Cl1 Fe1 N1 C15 -86.32(12)
O1 Fe1 N1 C1 -6.17(12)
O2 Fe1 N1 C1 -176.84(13)
Cl2 Fe1 N1 C1 -96.03(13)
Cl1 Fe1 N1 C1 88.37(12)
C15 N1 C1 C6 -4.1(3)
Fe1 N1 C1 C6 -177.64(15)
C15 N1 C1 C2 176.15(18)
Fe1 N1 C1 C2 2.60(18)
Fe1 O1 C2 C3 168.62(13)
Fe1 O1 C2 C1 -11.1(2)
N1 C1 C2 O1 4.9(2)
C6 C1 C2 O1 -174.87(16)
N1 C1 C2 C3 -174.83(16)
C6 C1 C2 C3 5.4(3)
O1 C2 C3 C4 177.55(17)
C1 C2 C3 C4 -2.7(3)
O1 C2 C3 C7 -3.9(3)
C1 C2 C3 C7 175.80(17)
C2 C3 C4 C5 -1.1(3)
C7 C3 C4 C5 -179.60(18)
C3 C4 C5 C6 2.3(3)
C3 C4 C5 C11 -178.41(18)
C4 C5 C6 C1 0.5(3)
C11 C5 C6 C1 -178.77(17)
N1 C1 C6 C5 176.01(18)
C2 C1 C6 C5 -4.3(3)
C4 C3 C7 C10 0.0(3)
C2 C3 C7 C10 -178.45(18)
C4 C3 C7 C9 -120.2(2)
C2 C3 C7 C9 61.4(2)
C4 C3 C7 C8 118.3(2)
C2 C3 C7 C8 -60.1(2)
C6 C5 C11 C13B -122.2(6)
C4 C5 C11 C13B 58.6(6)
C6 C5 C11 C14B 2.2(7)
C4 C5 C11 C14B -177.1(7)
C6 C5 C11 C14 -63.3(3)
C4 C5 C11 C14 117.5(2)
C6 C5 C11 C12 56.9(3)
C4 C5 C11 C12 -122.4(2)
C6 C5 C11 C13 176.5(2)
C4 C5 C11 C13 -2.8(3)
C6 C5 C11 C12B 119.5(5)
C4 C5 C11 C12B -59.8(5)
C1 N1 C15 C20 -4.1(3)
Fe1 N1 C15 C20 169.43(16)
C1 N1 C15 C16 177.22(17)
Fe1 N1 C15 C16 -9.30(19)
Fe1 O2 C16 C17 -177.95(13)
Fe1 O2 C16 C15 2.8(2)
N1 C15 C16 O2 4.7(2)
C20 C15 C16 O2 -174.15(16)
N1 C15 C16 C17 -174.52(16)
C20 C15 C16 C17 6.6(3)
O2 C16 C17 C18 177.68(17)
C15 C16 C17 C18 -3.1(3)
O2 C16 C17 C21 -1.8(3)
C15 C16 C17 C21 177.37(16)
C16 C17 C18 C19 -2.3(3)
C21 C17 C18 C19 177.21(17)
C17 C18 C19 C20 4.3(3)
C17 C18 C19 C25 -175.42(18)
C18 C19 C20 C15 -0.4(3)
C25 C19 C20 C15 179.23(17)
N1 C15 C20 C19 176.64(18)
C16 C15 C20 C19 -4.7(3)
C18 C17 C21 C24 4.2(3)
C16 C17 C21 C24 -176.29(16)
C18 C17 C21 C23 124.21(19)
C16 C17 C21 C23 -56.3(2)
C18 C17 C21 C22 -114.88(19)
C16 C17 C21 C22 64.6(2)
C20 C19 C25 C26 -1.9(3)
C18 C19 C25 C26 177.79(18)
C20 C19 C25 C28 -121.8(2)
C18 C19 C25 C28 57.9(2)
C20 C19 C25 C27 118.4(2)
C18 C19 C25 C27 -62.0(2)
C34 C29 C30 C31 -1.3(11)
C29 C30 C31 C32 0.8(14)
C29 C30 C31 C35 -178.5(7)
C30 C31 C32 C33 -0.1(13)
C35 C31 C32 C33 179.2(8)
C31 C32 C33 C34 -0.1(13)
C30 C29 C34 C33 1.2(9)
C32 C33 C34 C29 -0.5(12)
C34B C29B C30B C31B -2(3)
C29B C30B C31B C32B 3(3)
C29B C30B C31B C35B 179.6(14)
C30B C31B C32B C33B -3(3)
C35B C31B C32B C33B -179.1(14)
C31B C32B C33B C34B 2(2)
C30B C29B C34B C33B 1(3)
C32B C33B C34B C29B -0.8(18)
